data_7118678
loop_
_publ_author_name
'Yang, Huajun'
'Wang, Le'
'Hu, Dandan'
'Lin, Jian'
'Luo, Li'
'Wang, Hongxiang'
'Wu, Tao'

_publ_section_title
;
 A novel copper-rich open-framework chalcogenide constructed from
 octahedral Cu4Se6 and icosahedral Cu8Se13 nanoclusters.
;
_journal_issue 22
_journal_name_full 'Chemical communications (Cambridge, England)'
_journal_page_first 4140
_journal_page_last 4143
_journal_paper_doi 10.1039/c6cc00183a
_journal_volume 52
_journal_year 2016
_chemical_formula_sum 'C48 Cu16 Se31 Sn6'
_chemical_formula_weight 4753.02
_chemical_name_systematic
; 
 ? 
;
_space_group_IT_number 205
_symmetry_cell_setting cubic
_symmetry_space_group_name_Hall '-P 2ac 2ab 3'
_symmetry_space_group_name_H-M 'P a -3'
_atom_sites_solution_hydrogens geom
_atom_sites_solution_primary direct
_atom_sites_solution_secondary difmap
_audit_block_doi 10.5517/cc1k22l9
_audit_creation_method SHELXL-97
_audit_update_record
;
2015-10-17 deposited with the CCDC.
2016-02-01 downloaded from the CCDC.
;
_cell_angle_alpha 90.00
_cell_angle_beta 90.00
_cell_angle_gamma 90.00
_cell_formula_units_Z 4
_cell_length_a 21.7015(12)
_cell_length_b 21.7015(12)
_cell_length_c 21.7015(12)
_cell_measurement_temperature 223(2)
_cell_volume 10220.4(10)
_computing_structure_refinement 'SHELXL-97 (Sheldrick, 1997)'
_computing_structure_solution 'SHELXS-97 (Sheldrick, 1990)'
_diffrn_ambient_temperature 223(2)
_diffrn_measured_fraction_theta_full 0.996
_diffrn_measured_fraction_theta_max 0.996
_diffrn_radiation_monochromator graphite
_diffrn_radiation_source 'fine-focus sealed tube'
_diffrn_radiation_type MoK\a
_diffrn_radiation_wavelength 0.71073
_diffrn_reflns_av_R_equivalents 0.0631
_diffrn_reflns_av_sigmaI/netI 0.0283
_diffrn_reflns_limit_h_max 18
_diffrn_reflns_limit_h_min -23
_diffrn_reflns_limit_k_max 19
_diffrn_reflns_limit_k_min -23
_diffrn_reflns_limit_l_max 23
_diffrn_reflns_limit_l_min -23
_diffrn_reflns_number 28182
_diffrn_reflns_theta_full 22.86
_diffrn_reflns_theta_max 22.86
_diffrn_reflns_theta_min 3.25
_exptl_absorpt_coefficient_mu 15.753
_exptl_crystal_colour black
_exptl_crystal_density_diffrn 3.089
_exptl_crystal_density_method 'not measured'
_exptl_crystal_description block
_exptl_crystal_F_000 8424
_exptl_crystal_size_max 0.16
_exptl_crystal_size_mid 0.20
_exptl_crystal_size_min 0.19
_refine_diff_density_max 2.707
_refine_diff_density_min -1.417
_refine_diff_density_rms 0.280
_refine_ls_extinction_method none
_refine_ls_goodness_of_fit_ref 1.098
_refine_ls_hydrogen_treatment mixed
_refine_ls_matrix_type full
_refine_ls_number_parameters 113
_refine_ls_number_reflns 2331
_refine_ls_number_restraints 0
_refine_ls_restrained_S_all 1.098
_refine_ls_R_factor_all 0.1097
_refine_ls_R_factor_gt 0.0759
_refine_ls_shift/su_max 0.001
_refine_ls_shift/su_mean 0.000
_refine_ls_structure_factor_coef Fsqd
_refine_ls_weighting_details 'calc w=1/[\s^2^(Fo^2^)+(0.0808P)^2^+693.6993P] where P=(Fo^2^+2Fc^2^)/3'
_refine_ls_weighting_scheme calc
_refine_ls_wR_factor_gt 0.1772
_refine_ls_wR_factor_ref 0.2228
_reflns_number_gt 1737
_reflns_number_total 2331
_reflns_threshold_expression >2sigma(I)
_cod_data_source_file c6cc00183a2.cif
_cod_data_source_block CuSnSe-1
_cod_depositor_comments
;
The following automatic conversions were performed:

'_symmetry_cell_setting' value 'Cubic' changed to 'cubic' according
to
/usr/data/users/saulius/crontab/automatic-downloads/rss-feeds/RSC/lib/dictionaries/cif_core.dic
dictionary named 'cif_core.dic' version 2.4.2 from 2011-04-26.

Automatic conversion script
Id: cif_fix_values 4268 2015-11-12 08:31:59Z antanas 

 Adding full bibliography for 7118678.cif.
;
_cod_original_sg_symbol_H-M Pa-3
_cod_database_code 7118678

loop_
_symmetry_equiv_pos_as_xyz
'x, y, z'
'-x+1/2, -y, z+1/2'
'-x, y+1/2, -z+1/2'
'x+1/2, -y+1/2, -z'
'z, x, y'
'z+1/2, -x+1/2, -y'
'-z+1/2, -x, y+1/2'
'-z, x+1/2, -y+1/2'
'y, z, x'
'-y, z+1/2, -x+1/2'
'y+1/2, -z+1/2, -x'
'-y+1/2, -z, x+1/2'
'-x, -y, -z'
'x-1/2, y, -z-1/2'
'x, -y-1/2, z-1/2'
'-x-1/2, y-1/2, z'
'-z, -x, -y'
'-z-1/2, x-1/2, y'
'z-1/2, x, -y-1/2'
'z, -x-1/2, y-1/2'
'-y, -z, -x'
'y, -z-1/2, x-1/2'
'-y-1/2, z-1/2, x'
'y-1/2, z, -x-1/2'

loop_
_atom_site_label
_atom_site_type_symbol
_atom_site_fract_x
_atom_site_fract_y
_atom_site_fract_z
_atom_site_U_iso_or_equiv
_atom_site_adp_type
_atom_site_occupancy
_atom_site_symmetry_multiplicity
_atom_site_calc_flag
_atom_site_refinement_flags
Cu1 Cu 0.04172(13) 0.49771(13) 0.10733(13) 0.0482(8) Uani 1 1 d .
Cu2 Cu 0.19706(13) 0.21025(13) 0.11481(14) 0.0492(8) Uani 1 1 d .
Cu3 Cu -0.06787(15) 0.43213(15) 0.06787(15) 0.0555(14) Uani 1 3 d S
Cu4 Cu 0.11469(14) 0.11469(14) 0.11469(14) 0.0591(14) Uani 1 3 d S
Sn1 Sn 0.06015(7) 0.32090(7) 0.10259(7) 0.0467(5) Uani 1 1 d .
Se1 Se 0.0000 0.5000 0.0000 0.0395(12) Uani 1 6 d S
Se2 Se 0.15100(11) 0.29308(10) 0.16901(12) 0.0507(7) Uani 1 1 d .
Se3 Se -0.00107(11) 0.40602(11) 0.15394(11) 0.0500(7) Uani 1 1 d .
Se4 Se 0.15525(13) 0.16320(14) 0.02532(12) 0.0639(8) Uani 1 1 d .
Se5 Se 0.09395(11) 0.34733(11) -0.00548(11) 0.0500(7) Uani 1 1 d .
Se6 Se -0.01105(13) 0.22714(14) 0.09032(15) 0.0690(9) Uani 1 1 d .
C1 C 0.081(3) 0.523(3) 0.284(3) 0.20(3) Uiso 1 1 d .
C2 C 0.124(2) 0.590(2) 0.284(2) 0.132(16) Uiso 1 1 d .
C3 C 0.146(4) 0.459(4) 0.276(4) 0.22(3) Uiso 1 1 d .
C4 C 0.139(3) 0.547(3) 0.237(3) 0.18(2) Uiso 1 1 d .
C5 C 0.164(3) 0.569(3) 0.331(3) 0.19(2) Uiso 1 1 d .
C6 C 0.203(3) 0.504(3) 0.299(3) 0.21(3) Uiso 1 1 d .
C7 C -0.121(3) 0.309(4) 0.195(4) 0.22(3) Uiso 1 1 d .
C8 C -0.163(5) 0.332(5) 0.248(5) 0.31(5) Uiso 1 1 d .

loop_
_atom_site_aniso_label
_atom_site_aniso_U_11
_atom_site_aniso_U_22
_atom_site_aniso_U_33
_atom_site_aniso_U_23
_atom_site_aniso_U_13
_atom_site_aniso_U_12
Cu1 0.0506(17) 0.0513(17) 0.0429(15) -0.0038(13) -0.0066(13) -0.0006(13)
Cu2 0.0457(16) 0.0457(16) 0.0562(18) 0.0023(14) 0.0037(14) 0.0018(13)
Cu3 0.0555(14) 0.0555(14) 0.0555(14) -0.0096(16) -0.0096(16) 0.0096(16)
Cu4 0.0591(14) 0.0591(14) 0.0591(14) -0.0046(15) -0.0046(15) -0.0046(15)
Sn1 0.0466(10) 0.0410(9) 0.0525(10) 0.0046(7) 0.0000(7) 0.0034(7)
Se1 0.0395(12) 0.0395(12) 0.0395(12) -0.0094(14) -0.0094(14) 0.0094(14)
Se2 0.0487(14) 0.0381(13) 0.0653(16) -0.0011(11) -0.0061(12) -0.0031(10)
Se3 0.0549(15) 0.0548(15) 0.0402(13) -0.0002(11) 0.0013(11) 0.0078(12)
Se4 0.0592(16) 0.0808(19) 0.0517(15) 0.0035(14) -0.0139(13) 0.0176(14)
Se5 0.0546(15) 0.0413(13) 0.0541(15) -0.0016(11) 0.0056(12) 0.0098(11)
Se6 0.0571(16) 0.0640(18) 0.086(2) 0.0122(15) -0.0190(15) -0.0145(14)

loop_
_atom_type_symbol
_atom_type_description
_atom_type_scat_dispersion_real
_atom_type_scat_dispersion_imag
_atom_type_scat_source
Cu Cu 0.3201 1.2651 'International Tables Vol C Tables 4.2.6.8 and 6.1.1.4'
Se Se -0.0929 2.2259 'International Tables Vol C Tables 4.2.6.8 and 6.1.1.4'
Sn Sn -0.6537 1.4246 'International Tables Vol C Tables 4.2.6.8 and 6.1.1.4'
C C 0.0033 0.0016 'International Tables Vol C Tables 4.2.6.8 and 6.1.1.4'

loop_
_geom_angle_atom_site_label_1
_geom_angle_atom_site_label_2
_geom_angle_atom_site_label_3
_geom_angle
_geom_angle_site_symmetry_1
_geom_angle_site_symmetry_3
Se3 Cu1 Se5 114.06(14) . 23_665
Se3 Cu1 Se5 114.35(14) . 8
Se5 Cu1 Se5 113.12(12) 23_665 8
Se3 Cu1 Se1 105.49(12) . .
Se5 Cu1 Se1 104.39(12) 23_665 .
Se5 Cu1 Se1 104.01(12) 8 .
Se3 Cu1 Cu3 53.47(12) . .
Se5 Cu1 Cu3 139.84(13) 23_665 .
Se5 Cu1 Cu3 105.96(12) 8 .
Se1 Cu1 Cu3 55.78(11) . .
Se3 Cu1 Cu1 140.07(14) . 23_665
Se5 Cu1 Cu1 104.91(17) 23_665 23_665
Se5 Cu1 Cu1 53.19(10) 8 23_665
Se1 Cu1 Cu1 54.52(3) . 23_665
Cu3 Cu1 Cu1 90.89(9) . 23_665
Se3 Cu1 Cu1 106.78(12) . 20_565
Se5 Cu1 Cu1 53.59(12) 23_665 20_565
Se5 Cu1 Cu1 137.86(16) 8 20_565
Se1 Cu1 Cu1 54.52(3) . 20_565
Cu3 Cu1 Cu1 90.89(9) . 20_565
Cu1 Cu1 Cu1 89.09(14) 23_665 20_565
Se2 Cu2 Se4 124.83(15) . .
Se2 Cu2 Se2 119.13(17) . 9
Se4 Cu2 Se2 116.05(14) . 9
Se2 Cu2 Cu4 107.43(12) . .
Se4 Cu2 Cu4 54.83(12) . .
Se2 Cu2 Cu4 106.54(12) 9 .
Se2 Cu2 Cu2 55.32(12) . 5
Se4 Cu2 Cu2 108.86(10) . 5
Se2 Cu2 Cu2 106.16(11) 9 5
Cu4 Cu2 Cu2 59.86(7) . 5
Se2 Cu2 Cu2 107.04(11) . 9
Se4 Cu2 Cu2 104.29(11) . 9
Se2 Cu2 Cu2 54.28(12) 9 9
Cu4 Cu2 Cu2 59.86(7) . 9
Cu2 Cu2 Cu2 60.0 5 9
Se3 Cu3 Se3 114.71(11) 8 .
Se3 Cu3 Se3 114.71(11) 8 11_455
Se3 Cu3 Se3 114.71(11) . 11_455
Se3 Cu3 Se1 103.52(15) 8 .
Se3 Cu3 Se1 103.52(15) . .
Se3 Cu3 Se1 103.52(15) 11_455 .
Se3 Cu3 Cu1 105.57(10) 8 .
Se3 Cu3 Cu1 53.04(9) . .
Se3 Cu3 Cu1 138.07(14) 11_455 .
Se1 Cu3 Cu1 54.12(11) . .
Se3 Cu3 Cu1 53.04(9) 8 8
Se3 Cu3 Cu1 138.07(14) . 8
Se3 Cu3 Cu1 105.57(10) 11_455 8
Se1 Cu3 Cu1 54.12(11) . 8
Cu1 Cu3 Cu1 89.12(15) . 8
Se3 Cu3 Cu1 138.07(14) 8 11_455
Se3 Cu3 Cu1 105.57(10) . 11_455
Se3 Cu3 Cu1 53.04(9) 11_455 11_455
Se1 Cu3 Cu1 54.12(11) . 11_455
Cu1 Cu3 Cu1 89.12(15) . 11_455
Cu1 Cu3 Cu1 89.12(15) 8 11_455
Se4 Cu4 Se4 120.000(1) 5 .
Se4 Cu4 Se4 120.000(1) 5 9
Se4 Cu4 Se4 120.000(1) . 9
Se4 Cu4 Cu2 54.77(11) 5 5
Se4 Cu4 Cu2 109.18(17) . 5
Se4 Cu4 Cu2 104.59(16) 9 5
Se4 Cu4 Cu2 109.18(17) 5 9
Se4 Cu4 Cu2 104.59(16) . 9
Se4 Cu4 Cu2 54.77(11) 9 9
Cu2 Cu4 Cu2 60.27(15) 5 9
Se4 Cu4 Cu2 104.59(16) 5 .
Se4 Cu4 Cu2 54.77(11) . .
Se4 Cu4 Cu2 109.18(17) 9 .
Cu2 Cu4 Cu2 60.27(15) 5 .
Cu2 Cu4 Cu2 60.27(15) 9 .
Se2 Sn1 Se5 111.06(10) . .
Se2 Sn1 Se3 109.51(10) . .
Se5 Sn1 Se3 113.29(9) . .
Se2 Sn1 Se6 109.92(10) . .
Se5 Sn1 Se6 104.99(11) . .
Se3 Sn1 Se6 107.92(11) . .
Cu1 Se1 Cu1 70.96(7) 23_665 8
Cu1 Se1 Cu1 70.96(7) 23_665 .
Cu1 Se1 Cu1 109.04(7) 8 .
Cu1 Se1 Cu1 180.00(13) 23_665 11_455
Cu1 Se1 Cu1 109.04(7) 8 11_455
Cu1 Se1 Cu1 109.04(7) . 11_455
Cu1 Se1 Cu1 109.04(7) 23_665 13_565
Cu1 Se1 Cu1 70.96(7) 8 13_565
Cu1 Se1 Cu1 180.00(13) . 13_565
Cu1 Se1 Cu1 70.96(7) 11_455 13_565
Cu1 Se1 Cu1 109.04(7) 23_665 20_565
Cu1 Se1 Cu1 180.0 8 20_565
Cu1 Se1 Cu1 70.96(7) . 20_565
Cu1 Se1 Cu1 70.96(7) 11_455 20_565
Cu1 Se1 Cu1 109.04(7) 13_565 20_565
Cu1 Se1 Cu3 109.90(7) 23_665 .
Cu1 Se1 Cu3 70.10(7) 8 .
Cu1 Se1 Cu3 70.10(7) . .
Cu1 Se1 Cu3 70.10(7) 11_455 .
Cu1 Se1 Cu3 109.90(7) 13_565 .
Cu1 Se1 Cu3 109.90(7) 20_565 .
Cu1 Se1 Cu3 70.10(7) 23_665 13_565
Cu1 Se1 Cu3 109.90(7) 8 13_565
Cu1 Se1 Cu3 109.90(7) . 13_565
Cu1 Se1 Cu3 109.90(7) 11_455 13_565
Cu1 Se1 Cu3 70.10(7) 13_565 13_565
Cu1 Se1 Cu3 70.10(7) 20_565 13_565
Cu3 Se1 Cu3 180.0(2) . 13_565
Cu2 Se2 Cu2 70.40(15) . 5
Cu2 Se2 Sn1 103.19(12) . .
Cu2 Se2 Sn1 99.53(11) 5 .
Cu1 Se3 Cu3 73.49(16) . .
Cu1 Se3 Sn1 102.40(12) . .
Cu3 Se3 Sn1 98.32(9) . .
Se6 Se4 Cu2 108.02(14) 9 .
Se6 Se4 Cu4 102.78(14) 9 .
Cu2 Se4 Cu4 70.40(16) . .
Cu1 Se5 Cu1 73.22(14) 20_565 11_455
Cu1 Se5 Sn1 103.52(12) 20_565 .
Cu1 Se5 Sn1 98.19(11) 11_455 .
Se4 Se6 Sn1 104.67(13) 5 .
C4 C1 C2 49(3) . .
C4 C1 C3 69(4) . .
C2 C1 C3 102(5) . .
C5 C2 C4 100(5) . .
C5 C2 C1 94(5) . .
C4 C2 C1 65(4) . .
C6 C3 C1 95(5) . .
C2 C4 C1 65(4) . .
C2 C5 C6 106(5) . .
C3 C6 C5 103(5) . .
C8 C7 C8 100(9) . 11_455
C7 C8 C7 83(7) . 8

loop_
_geom_bond_atom_site_label_1
_geom_bond_atom_site_label_2
_geom_bond_distance
_geom_bond_site_symmetry_2
Cu1 Se3 2.418(4) .
Cu1 Se5 2.426(4) 23_665
Cu1 Se5 2.439(4) 8
Cu1 Se1 2.500(3) .
Cu1 Cu3 2.901(4) .
Cu1 Cu1 2.902(4) 23_665
Cu1 Cu1 2.902(4) 20_565
Cu2 Se2 2.369(4) .
Cu2 Se4 2.374(4) .
Cu2 Se2 2.400(4) 9
Cu2 Cu4 2.738(5) .
Cu2 Cu2 2.749(5) 5
Cu2 Cu2 2.749(5) 9
Cu3 Se3 2.431(3) 8
Cu3 Se3 2.431(3) .
Cu3 Se3 2.431(3) 11_455
Cu3 Se1 2.551(6) .
Cu3 Cu1 2.901(4) 8
Cu3 Cu1 2.901(4) 11_455
Cu4 Se4 2.376(3) 5
Cu4 Se4 2.376(3) .
Cu4 Se4 2.376(3) 9
Cu4 Cu2 2.738(5) 5
Cu4 Cu2 2.738(5) 9
Sn1 Se2 2.516(3) .
Sn1 Se5 2.523(3) .
Sn1 Se3 2.534(3) .
Sn1 Se6 2.569(3) .
Se1 Cu1 2.500(3) 23_665
Se1 Cu1 2.500(3) 8
Se1 Cu1 2.500(3) 11_455
Se1 Cu1 2.500(3) 13_565
Se1 Cu1 2.500(3) 20_565
Se1 Cu3 2.551(6) 13_565
Se2 Cu2 2.400(4) 5
Se4 Se6 2.358(4) 9
Se5 Cu1 2.426(4) 20_565
Se5 Cu1 2.439(4) 11_455
Se6 Se4 2.358(4) 5
C1 C4 1.71(9) .
C1 C2 1.71(8) .
C1 C3 1.99(9) .
C2 C5 1.42(7) .
C2 C4 1.43(7) .
C3 C6 1.67(9) .
C5 C6 1.78(9) .
C7 C8 1.56(11) .
C7 C8 1.74(11) 11_455
C8 C7 1.74(11) 8
